data_7213180
loop_
_publ_author_name
'T\"ahtinen, Petri'
'Sillanp\"a\"a, Reijo'
'St\'ajer, G\'eza'
'Szab\'o, Angela E.'
'Pihlaja, Kalevi'

_publ_section_title
;
 NMR and X-ray structural study of saturated
 (&#x200A;p-chlorophenyl)pyrrolo[1,2-a][3,1]benzoxazin-1-ones prepared
 from aroylisobutyric acid and cyclic amino alcohols. High energy barriers
 for hindered rotation of bridgehead phenyl groups
;
_journal_issue 10
_journal_name_full 'Journal of the Chemical Society, Perkin Transactions 2'
_journal_page_first 2011
_journal_paper_doi 10.1039/a905445f
_journal_year 1999
_chemical_formula_sum 'C18 H20 Cl N O2'
_chemical_formula_weight 317.80
_chemical_name_systematic
; 
 ? 
;
_space_group_IT_number 14
_symmetry_cell_setting monoclinic
_symmetry_space_group_name_Hall '-P 2ybc'
_symmetry_space_group_name_H-M 'P 1 21/c 1'
_atom_sites_solution_hydrogens geom
_atom_sites_solution_primary direct
_atom_sites_solution_secondary difmap
_audit_creation_method SHELXL-97
_cell_angle_alpha 90.00
_cell_angle_beta 105.06(2)
_cell_angle_gamma 90.00
_cell_formula_units_Z 4
_cell_length_a 8.941(4)
_cell_length_b 12.749(4)
_cell_length_c 15.113(3)
_cell_measurement_reflns_used 25
_cell_measurement_temperature 293(2)
_cell_measurement_theta_max 16.6
_cell_measurement_theta_min 12.3
_cell_volume 1663.5(10)
_computing_cell_refinement
;
MSC/AFC5S Control Program (Molecular Structure Corporation, 1995)
;
_computing_data_collection
; 
MSC/AFC5S Control Program (Molecular Structure Corporation, 1995)
;
_computing_data_reduction
;
TEXSAN for WINDOWS(Molecular Structure Corporation, 1997)
;
_computing_molecular_graphics 'ORTEP-3 for WINDOWS (Farrugia, 1997)'
_computing_publication_material 'SHELXL-97 (Sheldrick, 1997)'
_computing_structure_refinement 'SHELXL-97 (Sheldrick, 1997)'
_computing_structure_solution 'SIR-92 (Altomare, 1994)'
_diffrn_ambient_temperature 293(2)
_diffrn_measured_fraction_theta_full 0.952
_diffrn_measured_fraction_theta_max 0.952
_diffrn_measurement_device_type 'Rigaku AFC5S'
_diffrn_measurement_method \w--2\q
_diffrn_radiation_monochromator graphite
_diffrn_radiation_source 'fine-focus sealed tube'
_diffrn_radiation_type MoK\a
_diffrn_radiation_wavelength 0.71069
_diffrn_reflns_av_R_equivalents 0.0194
_diffrn_reflns_av_sigmaI/netI 0.0494
_diffrn_reflns_limit_h_max 11
_diffrn_reflns_limit_h_min 0
_diffrn_reflns_limit_k_max 15
_diffrn_reflns_limit_k_min 0
_diffrn_reflns_limit_l_max 18
_diffrn_reflns_limit_l_min -18
_diffrn_reflns_number 3121
_diffrn_reflns_theta_full 24.99
_diffrn_reflns_theta_max 24.99
_diffrn_reflns_theta_min 2.36
_diffrn_standards_decay_% 0
_diffrn_standards_interval_count 150
_diffrn_standards_number 3
_exptl_absorpt_coefficient_mu 0.236
_exptl_absorpt_correction_type none
_exptl_crystal_colour colourless
_exptl_crystal_density_diffrn 1.269
_exptl_crystal_density_method 'not measured'
_exptl_crystal_description prism
_exptl_crystal_F_000 672
_exptl_crystal_size_max 0.40
_exptl_crystal_size_mid 0.32
_exptl_crystal_size_min 0.25
_refine_diff_density_max 0.292
_refine_diff_density_min -0.213
_refine_diff_density_rms 0.038
_refine_ls_extinction_method none
_refine_ls_goodness_of_fit_ref 1.015
_refine_ls_hydrogen_treatment mixed
_refine_ls_matrix_type full
_refine_ls_number_parameters 238
_refine_ls_number_reflns 2925
_refine_ls_number_restraints 0
_refine_ls_restrained_S_all 1.015
_refine_ls_R_factor_all 0.1232
_refine_ls_R_factor_gt 0.0534
_refine_ls_shift/su_max 0.000
_refine_ls_shift/su_mean 0.000
_refine_ls_structure_factor_coef Fsqd
_refine_ls_weighting_details 'w=1/[\s^2^(Fo^2^)+(0.0518P)^2^+0.8440P] where P=(Fo^2^+2Fc^2^)/3'
_refine_ls_weighting_scheme calc
_refine_ls_wR_factor_gt 0.1221
_refine_ls_wR_factor_ref 0.1483
_reflns_number_gt 1631
_reflns_number_total 2925
_reflns_threshold_expression I>2\s(I)
_cod_data_source_file a905445fsup1.cif
_cod_data_source_block j1404n=6a/6s
_cod_depositor_comments
;
The following automatic conversions were performed:

'_refine_ls_weighting_scheme' value 'calc
w=1/[\s^2^(Fo^2^)+(0.0518P)^2^+0.8440P] where P=(Fo^2^+2Fc^2^)/3' was
changed to 'calc'. New tag '_refine_ls_weighting_details' was
created. The value of the new tag was set to
'w=1/[\s^2^(Fo^2^)+(0.0518P)^2^+0.8440P] where P=(Fo^2^+2Fc^2^)/3'.

Automatic conversion script
Id: cif_fix_values 3143 2015-03-26 13:38:13Z robertas 
;
_cod_original_cell_volume 1663.5(9)
_cod_original_sg_symbol_H-M P21/c
_cod_database_code 7213180

loop_
_symmetry_equiv_pos_as_xyz
'x, y, z'
'-x, y+1/2, -z+1/2'
'-x, -y, -z'
'x, -y-1/2, z-1/2'

loop_
_atom_site_label
_atom_site_type_symbol
_atom_site_fract_x
_atom_site_fract_y
_atom_site_fract_z
_atom_site_U_iso_or_equiv
_atom_site_adp_type
_atom_site_occupancy
_atom_site_calc_flag
_atom_site_refinement_flags
Cl Cl 1.12195(13) 0.66047(13) 1.10606(10) 0.1455(7) Uani 1 d .
O1A O 0.3126(5) 1.0360(4) 0.8258(3) 0.0530(12) Uiso 0.50 d P
O1B O 0.3668(6) 1.0458(4) 0.8628(3) 0.0598(13) Uiso 0.50 d P
O4 O 0.4950(2) 0.74716(15) 0.75945(14) 0.0584(6) Uani 1 d .
N10 N 0.5083(3) 0.91030(17) 0.83662(16) 0.0460(6) Uani 1 d .
C1 C 0.3824(4) 0.9497(3) 0.8572(3) 0.0735(11) Uani 1 d .
C2B C 0.2739(10) 0.8593(7) 0.8719(6) 0.059(2) Uani 0.50 d P
H2B H 0.1915 0.8487 0.8155 0.071 Uiso 0.50 calc PR
C2A C 0.3392(9) 0.8696(7) 0.9227(6) 0.054(2) Uani 0.50 d P
H2A H 0.3930 0.8819 0.9871 0.065 Uiso 0.50 calc PR
C3 C 0.3845(4) 0.7679(3) 0.8861(3) 0.0650(10) Uani 1 d .
H3A H 0.417(5) 0.728(3) 0.940(3) 0.113(15) Uiso 1 d .
H3B H 0.312(5) 0.730(4) 0.840(3) 0.124(18) Uiso 1 d .
C3A C 0.5215(3) 0.7958(2) 0.8469(2) 0.0474(7) Uani 1 d .
C5 C 0.5836(5) 0.7914(3) 0.7015(2) 0.0609(9) Uani 1 d .
H5A H 0.555(3) 0.754(3) 0.645(2) 0.073 Uiso 1 d .
H5B H 0.698(4) 0.783(3) 0.730(2) 0.073 Uiso 1 d .
C5A C 0.5456(4) 0.9070(3) 0.6840(2) 0.0542(8) Uani 1 d .
H5A1 H 0.436(4) 0.915(2) 0.661(2) 0.065 Uiso 1 d .
C6 C 0.6252(5) 0.9550(3) 0.6157(2) 0.0692(10) Uani 1 d .
H6A H 0.630(4) 0.901(3) 0.567(2) 0.083 Uiso 1 d .
H6B H 0.557(4) 1.009(3) 0.583(2) 0.083 Uiso 1 d .
C7 C 0.7821(5) 0.9949(3) 0.6572(3) 0.0755(11) Uani 1 d .
H7 H 0.8439 1.0114 0.6183 0.091 Uiso 1 calc R
C8 C 0.8407(4) 1.0088(3) 0.7453(3) 0.0701(10) Uani 1 d .
H8 H 0.9387 1.0386 0.7650 0.084 Uiso 1 calc R
C9A C 0.5853(3) 0.9650(2) 0.7750(2) 0.0464(7) Uani 1 d .
H9A H 0.546(3) 1.025(2) 0.766(2) 0.056 Uiso 1 d .
C9 C 0.7583(4) 0.9792(3) 0.8156(2) 0.0595(9) Uani 1 d .
H9B H 0.773(4) 1.028(3) 0.862(2) 0.071 Uiso 1 d .
H9C H 0.803(3) 0.909(3) 0.844(2) 0.071 Uiso 1 d .
C18A C 0.1580(9) 0.8789(6) 0.9029(6) 0.075(2) Uiso 0.50 d P
H18A H 0.1119 0.8690 0.8386 0.090 Uiso 0.50 calc PR
H18B H 0.1314 0.9471 0.9210 0.090 Uiso 0.50 calc PR
H18C H 0.1203 0.8262 0.9370 0.090 Uiso 0.50 calc PR
C18B C 0.2035(10) 0.8880(6) 0.9485(6) 0.075(2) Uiso 0.50 d P
H18D H 0.1351 0.8331 0.9569 0.090 Uiso 0.50 calc PR
H18E H 0.1462 0.9522 0.9337 0.090 Uiso 0.50 calc PR
H18F H 0.2841 0.8972 1.0040 0.090 Uiso 0.50 calc PR
C12 C 0.6746(3) 0.7614(2) 0.9104(2) 0.0480(7) Uani 1 d .
C13 C 0.7340(4) 0.8140(3) 0.9929(2) 0.0598(9) Uani 1 d .
H13 H 0.6812 0.8716 1.0075 0.072 Uiso 1 calc R
C14 C 0.8697(5) 0.7817(3) 1.0530(2) 0.0793(11) Uani 1 d .
H14 H 0.9082 0.8171 1.1080 0.095 Uiso 1 calc R
C15 C 0.9473(4) 0.6973(4) 1.0314(3) 0.0811(12) Uani 1 d .
C16 C 0.8903(4) 0.6429(3) 0.9522(3) 0.0783(11) Uani 1 d .
H16 H 0.9433 0.5847 0.9388 0.094 Uiso 1 calc R
C17 C 0.7535(4) 0.6744(2) 0.8918(2) 0.0592(8) Uani 1 d .
H17 H 0.7142 0.6368 0.8381 0.071 Uiso 1 calc R

loop_
_atom_site_aniso_label
_atom_site_aniso_U_11
_atom_site_aniso_U_22
_atom_site_aniso_U_33
_atom_site_aniso_U_23
_atom_site_aniso_U_13
_atom_site_aniso_U_12
Cl 0.0702(7) 0.1934(15) 0.1513(12) 0.0752(11) -0.0098(7) 0.0164(8)
O4 0.0665(13) 0.0443(12) 0.0622(13) -0.0086(11) 0.0126(11) -0.0114(11)
N10 0.0477(14) 0.0375(13) 0.0583(15) 0.0020(11) 0.0238(12) 0.0027(11)
C1 0.097(3) 0.0393(19) 0.106(3) 0.0103(18) 0.065(2) 0.0121(18)
C2B 0.048(5) 0.066(5) 0.074(6) 0.004(5) 0.034(4) 0.008(4)
C2A 0.044(5) 0.062(5) 0.060(5) 0.005(4) 0.018(4) 0.002(4)
C3 0.059(2) 0.053(2) 0.091(3) 0.013(2) 0.033(2) -0.0011(18)
C3A 0.0528(18) 0.0324(15) 0.0599(19) -0.0016(14) 0.0199(15) 0.0002(14)
C5 0.087(3) 0.049(2) 0.0483(19) -0.0081(16) 0.0203(19) -0.0070(19)
C5A 0.0567(19) 0.057(2) 0.0443(17) 0.0015(15) 0.0046(15) -0.0020(16)
C6 0.094(3) 0.068(2) 0.048(2) 0.0059(18) 0.023(2) 0.005(2)
C7 0.087(3) 0.080(3) 0.076(3) 0.010(2) 0.049(2) -0.001(2)
C8 0.063(2) 0.076(3) 0.078(3) 0.004(2) 0.030(2) -0.0135(18)
C9A 0.0516(19) 0.0369(16) 0.0557(18) 0.0030(15) 0.0226(15) 0.0022(14)
C9 0.059(2) 0.067(2) 0.054(2) -0.0055(17) 0.0180(17) -0.0145(18)
C12 0.0518(17) 0.0436(17) 0.0527(17) 0.0050(14) 0.0210(14) 0.0020(14)
C13 0.068(2) 0.059(2) 0.0538(19) 0.0014(16) 0.0179(17) 0.0000(17)
C14 0.078(3) 0.093(3) 0.058(2) 0.013(2) 0.003(2) -0.017(2)
C15 0.051(2) 0.099(3) 0.090(3) 0.041(3) 0.012(2) 0.006(2)
C16 0.063(2) 0.078(3) 0.101(3) 0.029(2) 0.034(2) 0.024(2)
C17 0.061(2) 0.0497(19) 0.072(2) 0.0038(16) 0.0260(17) 0.0074(16)

loop_
_atom_type_symbol
_atom_type_description
_atom_type_scat_dispersion_real
_atom_type_scat_dispersion_imag
_atom_type_scat_source
C C 0.0033 0.0016 'International Tables Vol C Tables 4.2.6.8 and 6.1.1.4'
H H 0.0000 0.0000 'International Tables Vol C Tables 4.2.6.8 and 6.1.1.4'
Cl Cl 0.1484 0.1585 'International Tables Vol C Tables 4.2.6.8 and 6.1.1.4'
N N 0.0061 0.0033 'International Tables Vol C Tables 4.2.6.8 and 6.1.1.4'
O O 0.0106 0.0060 'International Tables Vol C Tables 4.2.6.8 and 6.1.1.4'

loop_
_geom_angle_atom_site_label_1
_geom_angle_atom_site_label_2
_geom_angle_atom_site_label_3
_geom_angle
_geom_angle_publ_flag
C3A O4 C5 114.1(2) y
C1 N10 C3A 113.4(2) y
C1 N10 C9A 121.9(2) y
C3A N10 C9A 120.0(2) y
O1B C1 O1A 29.6(3) y
O1B C1 N10 120.2(4) y
O1A C1 N10 126.0(3) y
O1B C1 C2A 124.1(5) y
O1A C1 C2A 128.5(4) y
N10 C1 C2A 105.5(4) y
O1B C1 C2B 129.5(4) y
O1A C1 C2B 115.0(5) y
N10 C1 C2B 110.3(4) y
C2A C1 C2B 31.7(3) ?
C18B C2B C3 118.0(7) ?
C18B C2B C1 109.3(6) ?
C3 C2B C1 100.5(5) ?
C18B C2B H2B 109.5 ?
C3 C2B H2B 109.5 ?
C1 C2B H2B 109.5 ?
C3 C2A C1 101.4(5) ?
C3 C2A C18A 110.9(6) ?
C1 C2A C18A 104.2(6) ?
C3 C2A H2A 113.1 ?
C1 C2A H2A 113.1 ?
C18A C2A H2A 113.1 ?
C2A C3 C2B 32.6(3) ?
C2A C3 C3A 105.1(4) ?
C2B C3 C3A 109.0(4) ?
C2A C3 H3A 102(3) ?
C2B C3 H3A 126(3) ?
C3A C3 H3A 111(3) ?
C2A C3 H3B 121(3) ?
C2B C3 H3B 90(3) ?
C3A C3 H3B 107(3) ?
H3A C3 H3B 111(4) ?
O4 C3A N10 110.2(2) ?
O4 C3A C12 111.5(2) ?
N10 C3A C12 112.9(2) ?
O4 C3A C3 107.5(3) ?
N10 C3A C3 102.8(2) ?
C12 C3A C3 111.6(3) ?
O4 C5 C5A 110.6(3) ?
O4 C5 H5A 107(2) ?
C5A C5 H5A 109.6(19) ?
O4 C5 H5B 110.5(18) ?
C5A C5 H5B 109.7(19) ?
H5A C5 H5B 110(3) ?
C9A C5A C5 109.0(3) ?
C9A C5A C6 112.1(3) ?
C5 C5A C6 112.6(3) ?
C9A C5A H5A1 104.7(18) ?
C5 C5A H5A1 109.2(19) ?
C6 C5A H5A1 108.9(18) ?
C7 C6 C5A 114.2(3) ?
C7 C6 H6A 109.3(19) ?
C5A C6 H6A 109.2(19) ?
C7 C6 H6B 112(2) ?
C5A C6 H6B 107(2) ?
H6A C6 H6B 104(3) ?
C8 C7 C6 124.5(3) ?
C8 C7 H7 117.8 ?
C6 C7 H7 117.8 ?
C7 C8 C9 123.3(3) ?
C7 C8 H8 118.4 ?
C9 C8 H8 118.4 ?
N10 C9A C9 113.3(2) ?
N10 C9A C5A 107.7(2) ?
C9 C9A C5A 113.4(3) ?
N10 C9A H9A 107(2) ?
C9 C9A H9A 107(2) ?
C5A C9A H9A 108(2) ?
C8 C9 C9A 112.5(3) ?
C8 C9 H9B 112(2) ?
C9A C9 H9B 108(2) ?
C8 C9 H9C 107.9(18) ?
C9A C9 H9C 107.8(18) ?
H9B C9 H9C 108(3) ?
C2A C18A H18A 109.5 ?
C2A C18A H18B 109.5 ?
H18A C18A H18B 109.5 ?
C2A C18A H18C 109.5 ?
H18A C18A H18C 109.5 ?
H18B C18A H18C 109.5 ?
C2B C18B H18D 109.5 ?
C2B C18B H18E 109.5 ?
H18D C18B H18E 109.5 ?
C2B C18B H18F 109.5 ?
H18D C18B H18F 109.5 ?
H18E C18B H18F 109.5 ?
C17 C12 C13 118.2(3) ?
C17 C12 C3A 121.8(3) ?
C13 C12 C3A 119.9(3) ?
C14 C13 C12 120.8(3) ?
C14 C13 H13 119.6 ?
C12 C13 H13 119.6 ?
C15 C14 C13 119.5(4) ?
C15 C14 H14 120.2 ?
C13 C14 H14 120.2 ?
C16 C15 C14 121.0(4) ?
C16 C15 Cl 120.1(4) ?
C14 C15 Cl 119.0(4) ?
C15 C16 C17 119.8(4) ?
C15 C16 H16 120.1 ?
C17 C16 H16 120.1 ?
C12 C17 C16 120.7(3) ?
C12 C17 H17 119.7 ?
C16 C17 H17 119.7 ?

loop_
_geom_bond_atom_site_label_1
_geom_bond_atom_site_label_2
_geom_bond_distance
_geom_bond_publ_flag
Cl C15 1.737(4) y
O1A C1 1.293(5) y
O1B C1 1.239(5) y
O4 C3A 1.423(3) y
O4 C5 1.440(4) y
N10 C1 1.341(4) y
N10 C3A 1.470(3) y
N10 C9A 1.471(3) y
C1 C2A 1.540(9) ?
C1 C2B 1.559(9) ?
C2B C18B 1.501(11) ?
C2B C3 1.508(9) ?
C2B H2B 0.9800 ?
C2A C3 1.507(9) ?
C2A C18A 1.573(10) ?
C2A H2A 0.9800 ?
C3 C3A 1.535(4) ?
C3 H3A 0.94(4) ?
C3 H3B 0.94(4) ?
C3A C12 1.518(4) ?
C5 C5A 1.520(4) ?
C5 H5A 0.95(3) ?
C5 H5B 1.01(3) ?
C5A C9A 1.519(4) ?
C5A C6 1.527(5) ?
C5A H5A1 0.96(3) ?
C6 C7 1.470(5) ?
C6 H6A 1.01(4) ?
C6 H6B 0.97(3) ?
C7 C8 1.310(5) ?
C7 H7 0.9300 ?
C8 C9 1.490(4) ?
C8 H8 0.9300 ?
C9A C9 1.519(4) ?
C9A H9A 0.84(3) ?
C9 H9B 0.93(3) ?
C9 H9C 1.03(3) ?
C18A H18A 0.9600 ?
C18A H18B 0.9600 ?
C18A H18C 0.9600 ?
C18B H18D 0.9600 ?
C18B H18E 0.9600 ?
C18B H18F 0.9600 ?
C12 C17 1.381(4) ?
C12 C13 1.394(4) ?
C13 C14 1.377(5) ?
C13 H13 0.9300 ?
C14 C15 1.366(5) ?
C14 H14 0.9300 ?
C15 C16 1.362(5) ?
C16 C17 1.383(5) ?
C16 H16 0.9300 ?
C17 H17 0.9300 ?

loop_
_geom_hbond_atom_site_label_D
_geom_hbond_atom_site_label_H
_geom_hbond_atom_site_label_A
_geom_hbond_distance_DH
_geom_hbond_distance_HA
_geom_hbond_distance_DA
_geom_hbond_angle_DHA
C17 H17 O4 0.93 2.45 2.792(4) 101.5
C13 H13 N10 0.93 2.69 2.946(4) 96.8

loop_
_geom_torsion_atom_site_label_1
_geom_torsion_atom_site_label_2
_geom_torsion_atom_site_label_3
_geom_torsion_atom_site_label_4
_geom_torsion
C3A N10 C1 O1B 170.9(4)
C9A N10 C1 O1B -33.4(6)
C3A N10 C1 O1A -154.3(4)
C9A N10 C1 O1A 1.4(6)
C3A N10 C1 C2A 24.4(5)
C9A N10 C1 C2A -179.9(4)
C3A N10 C1 C2B -8.6(5)
C9A N10 C1 C2B 147.1(4)
O1B C1 C2B C18B -37.0(10)
O1A C1 C2B C18B -67.8(8)
N10 C1 C2B C18B 142.4(6)
C2A C1 C2B C18B 55.7(9)
O1B C1 C2B C3 -161.8(5)
O1A C1 C2B C3 167.4(5)
N10 C1 C2B C3 17.6(7)
C2A C1 C2B C3 -69.1(9)
O1B C1 C2A C3 -178.9(5)
O1A C1 C2A C3 144.6(5)
N10 C1 C2A C3 -34.0(6)
C2B C1 C2A C3 69.7(9)
O1B C1 C2A C18A 65.9(8)
O1A C1 C2A C18A 29.3(9)
N10 C1 C2A C18A -149.3(5)
C2B C1 C2A C18A -45.6(8)
C1 C2A C3 C2B -70.9(9)
C18A C2A C3 C2B 39.3(8)
C1 C2A C3 C3A 30.9(6)
C18A C2A C3 C3A 141.1(6)
C18B C2B C3 C2A -50.1(9)
C1 C2B C3 C2A 68.5(9)
C18B C2B C3 C3A -138.6(7)
C1 C2B C3 C3A -19.9(7)
C5 O4 C3A N10 49.8(3)
C5 O4 C3A C12 -76.3(3)
C5 O4 C3A C3 161.1(3)
C1 N10 C3A O4 110.0(3)
C9A N10 C3A O4 -46.2(3)
C1 N10 C3A C12 -124.6(3)
C9A N10 C3A C12 79.1(3)
C1 N10 C3A C3 -4.3(4)
C9A N10 C3A C3 -160.5(3)
C2A C3 C3A O4 -134.2(4)
C2B C3 C3A O4 -100.3(5)
C2A C3 C3A N10 -18.0(5)
C2B C3 C3A N10 15.9(6)
C2A C3 C3A C12 103.2(5)
C2B C3 C3A C12 137.1(5)
C3A O4 C5 C5A -59.8(3)
O4 C5 C5A C9A 60.4(4)
O4 C5 C5A C6 -174.6(3)
C9A C5A C6 C7 36.2(4)
C5 C5A C6 C7 -87.2(4)
C5A C6 C7 C8 -13.1(6)
C6 C7 C8 C9 4.0(6)
C1 N10 C9A C9 128.1(3)
C3A N10 C9A C9 -77.8(3)
C1 N10 C9A C5A -105.7(3)
C3A N10 C9A C5A 48.5(3)
C5 C5A C9A N10 -52.4(3)
C6 C5A C9A N10 -177.8(3)
C5 C5A C9A C9 73.7(4)
C6 C5A C9A C9 -51.6(4)
C7 C8 C9 C9A -18.4(5)
N10 C9A C9 C8 165.1(3)
C5A C9A C9 C8 42.0(4)
O4 C3A C12 C17 -15.6(4)
N10 C3A C12 C17 -140.3(3)
C3 C3A C12 C17 104.6(3)
O4 C3A C12 C13 168.6(2)
N10 C3A C12 C13 44.0(4)
C3 C3A C12 C13 -71.1(4)
C17 C12 C13 C14 1.7(5)
C3A C12 C13 C14 177.6(3)
C12 C13 C14 C15 0.2(5)
C13 C14 C15 C16 -1.7(6)
C13 C14 C15 Cl 177.7(3)
C14 C15 C16 C17 1.3(6)
Cl C15 C16 C17 -178.1(3)
C13 C12 C17 C16 -2.1(4)
C3A C12 C17 C16 -178.0(3)
C15 C16 C17 C12 0.7(5)
